data_4033680
loop_
_publ_author_name
'Qian, Jing'
'Lin, Zhenwei'
'Wang, Zaibin'
'Peng, Zhixing'
'Wu, Li'
'Lu, Ping'
'Wang, Yanguang'

_publ_section_title
;
 Copper-Carbene-Triggered Electrophilic Cyclization of
 o-Hydroxyarylenaminones with 3-Diazoindolin-2-imines: Synthesis of
 3-Indolyl-4 H-chromen-4-ones and Pyrido[2,3- b:6,5- b']diindoles.
;
_journal_issue 10
_journal_name_full 'The Journal of organic chemistry'
_journal_page_first 6395
_journal_page_last 6404
_journal_paper_doi 10.1021/acs.joc.9b00755
_journal_volume 84
_journal_year 2019
_chemical_formula_moiety 'C26 H18 Cl N3 O2'
_chemical_formula_sum 'C26 H18 Cl N3 O2'
_chemical_formula_weight 439.88
_space_group_crystal_system monoclinic
_space_group_IT_number 14
_space_group_name_Hall '-P 2yn'
_space_group_name_H-M_alt 'P 1 21/n 1'
_atom_sites_solution_hydrogens geom
_atom_sites_solution_primary direct
_audit_creation_date 2018-10-19
_audit_creation_method
;
Olex2 1.2
(compiled 2018.05.29 svn.r3508 for OlexSys, GUI svn.r5506)
;
_cell_angle_alpha 90
_cell_angle_beta 90.591(6)
_cell_angle_gamma 90
_cell_formula_units_Z 4
_cell_length_a 11.1661(8)
_cell_length_b 8.1386(6)
_cell_length_c 23.5070(15)
_cell_measurement_reflns_used 2042
_cell_measurement_temperature 296(2)
_cell_measurement_theta_max 29.2334
_cell_measurement_theta_min 2.0232
_cell_volume 2136.1(3)
_computing_cell_refinement
;
CrysAlisPro, Agilent Technologies,
Version 1.171.35.11 (release 16-05-2011 CrysAlis171 .NET)
(compiled May 16 2011,17:55:39)
;
_computing_data_collection
;
CrysAlisPro, Agilent Technologies,
Version 1.171.35.11 (release 16-05-2011 CrysAlis171 .NET)
(compiled May 16 2011,17:55:39)
;
_computing_data_reduction
;
CrysAlisPro, Agilent Technologies,
Version 1.171.35.11 (release 16-05-2011 CrysAlis171 .NET)
(compiled May 16 2011,17:55:39)
;
_computing_molecular_graphics 'Olex2 (Dolomanov et al., 2009)'
_computing_publication_material 'Olex2 (Dolomanov et al., 2009)'
_computing_structure_refinement 'ShelXL (Sheldrick, 2015)'
_computing_structure_solution 'ShelXS (Sheldrick, 2008)'
_diffrn_ambient_temperature 296.15
_diffrn_detector_area_resol_mean 10.3592
_diffrn_measured_fraction_theta_full 0.999
_diffrn_measured_fraction_theta_max 0.999
_diffrn_measurement_details
;
#__ type_ start__ end____ width___ exp.time_
  1 omega  -52.00   35.00   1.0000    4.0000
omega____ theta____ kappa____ phi______ frames
    -       11.7808  -38.0000   60.0000 87

#__ type_ start__ end____ width___ exp.time_
  2 omega  -57.00   29.00   1.0000    4.0000
omega____ theta____ kappa____ phi______ frames
    -       11.7808  -77.0000 -150.0000 86
;
_diffrn_measurement_device_type 'Xcalibur, Atlas, Gemini ultra'
_diffrn_measurement_method '\w scans'
_diffrn_orient_matrix_UB_11 0.0009973000
_diffrn_orient_matrix_UB_12 0.0451323000
_diffrn_orient_matrix_UB_13 0.0258241000
_diffrn_orient_matrix_UB_21 0.0549394000
_diffrn_orient_matrix_UB_22 0.0367644000
_diffrn_orient_matrix_UB_23 -0.0078978000
_diffrn_orient_matrix_UB_31 -0.0318394000
_diffrn_orient_matrix_UB_32 0.0648769000
_diffrn_orient_matrix_UB_33 -0.0134770000
_diffrn_radiation_monochromator graphite
_diffrn_radiation_type MoK\a
_diffrn_radiation_wavelength 0.71073
_diffrn_reflns_av_R_equivalents 0.0279
_diffrn_reflns_av_unetI/netI 0.0412
_diffrn_reflns_Laue_measured_fraction_full 0.999
_diffrn_reflns_Laue_measured_fraction_max 0.999
_diffrn_reflns_limit_h_max 13
_diffrn_reflns_limit_h_min -12
_diffrn_reflns_limit_k_max 9
_diffrn_reflns_limit_k_min -9
_diffrn_reflns_limit_l_max 21
_diffrn_reflns_limit_l_min -28
_diffrn_reflns_number 8423
_diffrn_reflns_point_group_measured_fraction_full 0.999
_diffrn_reflns_point_group_measured_fraction_max 0.999
_diffrn_reflns_theta_full 25.242
_diffrn_reflns_theta_max 25.349
_diffrn_reflns_theta_min 2.027
_diffrn_source 'Enhance (Mo) X-ray Source'
_exptl_absorpt_coefficient_mu 0.208
_exptl_absorpt_correction_T_max 1.00000
_exptl_absorpt_correction_T_min 0.92592
_exptl_absorpt_correction_type multi-scan
_exptl_absorpt_process_details
;
CrysAlisPro, Agilent Technologies,
Version 1.171.35.11 (release 16-05-2011 CrysAlis171 .NET)
(compiled May 16 2011,17:55:39)
Empirical absorption correction using spherical harmonics,
 implemented in SCALE3 ABSPACK scaling algorithm.
;
_exptl_crystal_colour yellow
_exptl_crystal_colour_primary yellow
_exptl_crystal_density_diffrn 1.368
_exptl_crystal_description block
_exptl_crystal_F_000 912
_exptl_crystal_size_max 0.49
_exptl_crystal_size_mid 0.46
_exptl_crystal_size_min 0.3
_refine_diff_density_max 0.199
_refine_diff_density_min -0.276
_refine_diff_density_rms 0.055
_refine_ls_extinction_method none
_refine_ls_goodness_of_fit_ref 1.029
_refine_ls_hydrogen_treatment constr
_refine_ls_matrix_type full
_refine_ls_number_parameters 292
_refine_ls_number_reflns 3912
_refine_ls_number_restraints 0
_refine_ls_restrained_S_all 1.029
_refine_ls_R_factor_all 0.0784
_refine_ls_R_factor_gt 0.0492
_refine_ls_shift/su_max 0.000
_refine_ls_shift/su_mean 0.000
_refine_ls_structure_factor_coef Fsqd
_refine_ls_weighting_details 'w=1/[\s^2^(Fo^2^)+(0.0663P)^2^+0.3180P] where P=(Fo^2^+2Fc^2^)/3'
_refine_ls_weighting_scheme calc
_refine_ls_wR_factor_gt 0.1153
_refine_ls_wR_factor_ref 0.1354
_reflns_Friedel_coverage 0.000
_reflns_number_gt 2694
_reflns_number_total 3912
_reflns_threshold_expression 'I > 2\s(I)'
_cod_data_source_file jo9b00755_si_004.cif
_cod_data_source_block 181017_lzw_1_0004423_5
_cod_database_code 4033680
_shelx_shelxl_version_number 2016/6
_chemical_oxdiff_formula 'C H N O'
_shelx_space_group_comment
;
The symmetry employed for this shelxl refinement is uniquely defined
by the following loop, which should always be used as a source of
symmetry information in preference to the above space-group names.
They are only intended as comments.
;
_shelx_estimated_absorpt_t_max 0.940
_shelx_estimated_absorpt_t_min 0.905
_reflns_odcompleteness_completeness 99.74
_reflns_odcompleteness_iscentric 1
_reflns_odcompleteness_theta 26.32
_olex2_refinement_description
;
1. Fixed Uiso
 At 1.2 times of:
  All C(H) groups
 At 1.5 times of:
  All C(H,H,H) groups, All O(H) groups
2.a Aromatic/amide H refined with riding coordinates:
 C1(H1), C2(H2A), C3(H3), C4(H4), C14(H14), C15(H15), C16(H16), C17(H17),
 C22(H22), C24(H24), C25(H25)
2.b Idealised Me refined as rotating group:
 C18(H18A,H18B,H18C), C19(H19A,H19B,H19C)
2.c Idealised tetrahedral OH refined as rotating group:
 O2(H2)
;
_olex2_submission_special_instructions 'No special instructions were received'

loop_
_space_group_symop_operation_xyz
'x, y, z'
'-x+1/2, y+1/2, -z+1/2'
'-x, -y, -z'
'x-1/2, -y-1/2, z-1/2'

loop_
_atom_site_label
_atom_site_type_symbol
_atom_site_fract_x
_atom_site_fract_y
_atom_site_fract_z
_atom_site_U_iso_or_equiv
_atom_site_adp_type
_atom_site_occupancy
_atom_site_site_symmetry_order
_atom_site_calc_flag
_atom_site_refinement_flags_posn
Cl1 Cl 0.95172(7) 0.41097(10) 0.24704(3) 0.0790(3) Uani 1 1 d .
O1 O 0.65588(16) 0.05342(19) 0.05472(7) 0.0578(5) Uani 1 1 d .
O2 O 0.74113(16) -0.15405(18) 0.12933(8) 0.0572(5) Uani 1 1 d .
H2 H 0.698795 -0.126109 0.102308 0.086 Uiso 1 1 calc GR
N1 N 0.45336(15) 0.6547(2) 0.09734(8) 0.0409(4) Uani 1 1 d .
N2 N 0.60951(15) 0.6701(2) 0.02922(7) 0.0388(4) Uani 1 1 d .
N3 N 0.77258(16) 0.6342(2) -0.03425(8) 0.0424(5) Uani 1 1 d .
C1 C 0.4643(2) 0.2678(3) 0.17019(10) 0.0491(6) Uani 1 1 d .
H1 H 0.511457 0.173667 0.169024 0.059 Uiso 1 1 calc R
C2 C 0.3722(2) 0.2798(3) 0.20815(12) 0.0631(7) Uani 1 1 d .
H2A H 0.357394 0.193672 0.233109 0.076 Uiso 1 1 calc R
C3 C 0.3005(2) 0.4199(3) 0.20963(12) 0.0647(7) Uani 1 1 d .
H3 H 0.237716 0.424799 0.235257 0.078 Uiso 1 1 calc R
C4 C 0.3204(2) 0.5514(3) 0.17406(11) 0.0550(6) Uani 1 1 d .
H4 H 0.272357 0.644591 0.175352 0.066 Uiso 1 1 calc R
C5 C 0.41396(19) 0.5402(3) 0.13651(9) 0.0407(5) Uani 1 1 d .
C6 C 0.48626(18) 0.3979(2) 0.13355(9) 0.0382(5) Uani 1 1 d .
C7 C 0.57310(18) 0.4290(2) 0.08976(9) 0.0349(5) Uani 1 1 d .
C8 C 0.54978(18) 0.5896(2) 0.06898(9) 0.0352(5) Uani 1 1 d .
C9 C 0.69828(19) 0.5799(2) 0.00759(9) 0.0364(5) Uani 1 1 d .
C10 C 0.73036(18) 0.4168(2) 0.02290(9) 0.0349(5) Uani 1 1 d .
C11 C 0.66589(18) 0.3405(2) 0.06558(8) 0.0347(5) Uani 1 1 d .
C12 C 0.82985(18) 0.3721(3) -0.01256(9) 0.0392(5) Uani 1 1 d .
C13 C 0.85247(19) 0.5097(3) -0.04723(9) 0.0417(5) Uani 1 1 d .
C14 C 0.9419(2) 0.5078(3) -0.08773(10) 0.0530(6) Uani 1 1 d .
H14 H 0.956036 0.598953 -0.110564 0.064 Uiso 1 1 calc R
C15 C 1.0088(2) 0.3673(3) -0.09306(11) 0.0616(7) Uani 1 1 d .
H15 H 1.069357 0.363417 -0.119895 0.074 Uiso 1 1 calc R
C16 C 0.9878(2) 0.2306(3) -0.05908(12) 0.0599(7) Uani 1 1 d .
H16 H 1.034231 0.136840 -0.063659 0.072 Uiso 1 1 calc R
C17 C 0.8996(2) 0.2320(3) -0.01896(10) 0.0483(6) Uani 1 1 d .
H17 H 0.886663 0.140246 0.003732 0.058 Uiso 1 1 calc R
C18 C 0.4077(2) 0.8195(3) 0.08975(11) 0.0518(6) Uani 1 1 d .
H18A H 0.432950 0.886735 0.121220 0.078 Uiso 1 1 calc GR
H18B H 0.321811 0.816592 0.087949 0.078 Uiso 1 1 calc GR
H18C H 0.438058 0.864719 0.055037 0.078 Uiso 1 1 calc GR
C19 C 0.7694(2) 0.7965(3) -0.05949(11) 0.0577(7) Uani 1 1 d .
H19A H 0.706435 0.859633 -0.042577 0.087 Uiso 1 1 calc GR
H19B H 0.754850 0.787094 -0.099680 0.087 Uiso 1 1 calc GR
H19C H 0.844738 0.850452 -0.052943 0.087 Uiso 1 1 calc GR
C20 C 0.69392(18) 0.1680(2) 0.08373(9) 0.0358(5) Uani 1 1 d .
C21 C 0.76552(17) 0.1401(2) 0.13522(9) 0.0362(5) Uani 1 1 d .
C22 C 0.81602(18) 0.2724(3) 0.16486(9) 0.0426(5) Uani 1 1 d .
H22 H 0.802309 0.379284 0.152413 0.051 Uiso 1 1 calc R
C23 C 0.8854(2) 0.2449(3) 0.21206(10) 0.0534(6) Uani 1 1 d .
C24 C 0.9049(2) 0.0864(4) 0.23175(12) 0.0689(8) Uani 1 1 d .
H24 H 0.951734 0.069023 0.264140 0.083 Uiso 1 1 calc R
C25 C 0.8552(2) -0.0446(4) 0.20354(12) 0.0659(8) Uani 1 1 d .
H25 H 0.868133 -0.150659 0.217022 0.079 Uiso 1 1 calc R
C26 C 0.78583(19) -0.0202(3) 0.15506(10) 0.0439(6) Uani 1 1 d .

loop_
_atom_site_aniso_label
_atom_site_aniso_U_11
_atom_site_aniso_U_22
_atom_site_aniso_U_33
_atom_site_aniso_U_23
_atom_site_aniso_U_13
_atom_site_aniso_U_12
Cl1 0.0735(5) 0.1006(6) 0.0627(5) -0.0199(4) -0.0159(4) -0.0243(4)
O1 0.0812(12) 0.0349(8) 0.0569(11) -0.0040(8) -0.0236(9) -0.0042(8)
O2 0.0717(12) 0.0346(9) 0.0649(12) 0.0037(8) -0.0099(9) 0.0059(8)
N1 0.0421(10) 0.0365(10) 0.0440(11) -0.0033(8) -0.0059(9) 0.0070(8)
N2 0.0462(10) 0.0307(9) 0.0393(10) 0.0000(8) -0.0061(9) 0.0003(8)
N3 0.0510(11) 0.0345(10) 0.0417(11) 0.0046(8) 0.0013(9) -0.0015(9)
C1 0.0531(14) 0.0442(14) 0.0503(15) 0.0016(11) 0.0074(12) 0.0001(11)
C2 0.0654(17) 0.0602(17) 0.0640(18) 0.0113(13) 0.0204(14) -0.0018(14)
C3 0.0593(16) 0.0657(18) 0.0695(19) -0.0017(15) 0.0224(14) 0.0020(14)
C4 0.0456(14) 0.0590(16) 0.0603(16) -0.0077(13) 0.0040(12) 0.0095(12)
C5 0.0396(12) 0.0416(12) 0.0408(13) -0.0048(10) -0.0062(10) 0.0003(10)
C6 0.0387(11) 0.0384(12) 0.0374(12) -0.0020(10) -0.0032(10) -0.0029(10)
C7 0.0369(11) 0.0329(11) 0.0347(12) -0.0044(9) -0.0054(9) 0.0007(9)
C8 0.0381(11) 0.0313(11) 0.0361(12) -0.0033(9) -0.0075(10) 0.0003(9)
C9 0.0416(12) 0.0321(11) 0.0352(12) -0.0013(9) -0.0069(10) -0.0024(10)
C10 0.0381(11) 0.0319(11) 0.0346(11) -0.0030(9) -0.0050(9) -0.0016(9)
C11 0.0393(11) 0.0308(11) 0.0339(11) -0.0012(9) -0.0083(9) -0.0012(9)
C12 0.0387(12) 0.0380(12) 0.0409(12) -0.0033(10) -0.0041(10) -0.0030(10)
C13 0.0454(13) 0.0400(13) 0.0397(12) -0.0015(10) 0.0000(11) -0.0064(11)
C14 0.0557(15) 0.0506(15) 0.0528(15) 0.0045(12) 0.0065(12) -0.0054(12)
C15 0.0581(15) 0.0674(18) 0.0595(17) -0.0025(14) 0.0155(13) -0.0022(14)
C16 0.0548(15) 0.0521(15) 0.0731(19) -0.0028(14) 0.0127(14) 0.0100(12)
C17 0.0506(14) 0.0408(13) 0.0534(15) 0.0004(11) 0.0030(12) 0.0026(11)
C18 0.0535(14) 0.0376(12) 0.0641(16) -0.0035(11) -0.0056(12) 0.0096(11)
C19 0.0748(17) 0.0410(13) 0.0574(16) 0.0111(12) 0.0026(14) -0.0036(13)
C20 0.0384(11) 0.0321(11) 0.0368(12) -0.0020(9) 0.0011(10) -0.0001(9)
C21 0.0323(11) 0.0394(12) 0.0368(12) 0.0020(10) 0.0012(9) 0.0029(9)
C22 0.0421(12) 0.0444(13) 0.0412(13) 0.0007(10) -0.0006(11) -0.0030(10)
C23 0.0441(13) 0.0724(18) 0.0435(14) -0.0044(12) -0.0060(12) -0.0084(12)
C24 0.0658(17) 0.087(2) 0.0534(17) 0.0112(15) -0.0236(14) 0.0040(16)
C25 0.0742(18) 0.0597(17) 0.0633(17) 0.0180(14) -0.0185(15) 0.0076(14)
C26 0.0434(12) 0.0419(13) 0.0464(14) 0.0040(11) 0.0008(11) 0.0040(10)

loop_
_atom_type_symbol
_atom_type_description
_atom_type_scat_dispersion_real
_atom_type_scat_dispersion_imag
_atom_type_scat_source
C C 0.0033 0.0016 'International Tables Vol C Tables 4.2.6.8 and 6.1.1.4'
H H 0.0000 0.0000 'International Tables Vol C Tables 4.2.6.8 and 6.1.1.4'
Cl Cl 0.1484 0.1585 'International Tables Vol C Tables 4.2.6.8 and 6.1.1.4'
N N 0.0061 0.0033 'International Tables Vol C Tables 4.2.6.8 and 6.1.1.4'
O O 0.0106 0.0060 'International Tables Vol C Tables 4.2.6.8 and 6.1.1.4'

loop_
_geom_angle_atom_site_label_1
_geom_angle_atom_site_label_2
_geom_angle_atom_site_label_3
_geom_angle
C26 O2 H2 109.5
C5 N1 C18 126.32(18)
C8 N1 C5 108.55(17)
C8 N1 C18 125.00(19)
C8 N2 C9 112.09(17)
C9 N3 C13 108.57(17)
C9 N3 C19 125.26(19)
C13 N3 C19 126.15(19)
C2 C1 H1 120.4
C2 C1 C6 119.2(2)
C6 C1 H1 120.4
C1 C2 H2A 119.7
C1 C2 C3 120.6(2)
C3 C2 H2A 119.7
C2 C3 H3 119.2
C4 C3 C2 121.6(2)
C4 C3 H3 119.2
C3 C4 H4 121.1
C5 C4 C3 117.8(2)
C5 C4 H4 121.1
N1 C5 C6 109.45(18)
C4 C5 N1 129.0(2)
C4 C5 C6 121.5(2)
C1 C6 C5 119.3(2)
C1 C6 C7 134.4(2)
C5 C6 C7 106.23(18)
C8 C7 C6 106.54(17)
C11 C7 C6 135.28(19)
C11 C7 C8 118.17(18)
N1 C8 C7 109.23(18)
N2 C8 N1 123.48(18)
N2 C8 C7 127.29(19)
N2 C9 N3 123.58(18)
N2 C9 C10 127.06(19)
N3 C9 C10 109.36(18)
C9 C10 C12 106.44(18)
C11 C10 C9 118.05(18)
C11 C10 C12 135.51(19)
C7 C11 C20 121.58(18)
C10 C11 C7 117.30(18)
C10 C11 C20 121.10(18)
C13 C12 C10 106.12(18)
C17 C12 C10 134.9(2)
C17 C12 C13 119.0(2)
N3 C13 C12 109.52(18)
N3 C13 C14 128.9(2)
C14 C13 C12 121.5(2)
C13 C14 H14 121.0
C15 C14 C13 117.9(2)
C15 C14 H14 121.0
C14 C15 H15 119.4
C14 C15 C16 121.2(2)
C16 C15 H15 119.4
C15 C16 H16 119.5
C17 C16 C15 121.0(2)
C17 C16 H16 119.5
C12 C17 H17 120.4
C16 C17 C12 119.3(2)
C16 C17 H17 120.4
N1 C18 H18A 109.5
N1 C18 H18B 109.5
N1 C18 H18C 109.5
H18A C18 H18B 109.5
H18A C18 H18C 109.5
H18B C18 H18C 109.5
N3 C19 H19A 109.5
N3 C19 H19B 109.5
N3 C19 H19C 109.5
H19A C19 H19B 109.5
H19A C19 H19C 109.5
H19B C19 H19C 109.5
O1 C20 C11 118.87(19)
O1 C20 C21 121.65(19)
C21 C20 C11 119.48(17)
C22 C21 C20 120.48(19)
C22 C21 C26 119.2(2)
C26 C21 C20 120.34(19)
C21 C22 H22 120.0
C23 C22 C21 120.1(2)
C23 C22 H22 120.0
C22 C23 Cl1 119.4(2)
C22 C23 C24 120.6(2)
C24 C23 Cl1 120.0(2)
C23 C24 H24 120.0
C25 C24 C23 120.1(2)
C25 C24 H24 120.0
C24 C25 H25 119.8
C24 C25 C26 120.4(2)
C26 C25 H25 119.8
O2 C26 C21 123.2(2)
O2 C26 C25 117.2(2)
C25 C26 C21 119.6(2)

loop_
_geom_bond_atom_site_label_1
_geom_bond_atom_site_label_2
_geom_bond_distance
Cl1 C23 1.743(3)
O1 C20 1.228(2)
O2 H2 0.8200
O2 C26 1.340(3)
N1 C5 1.385(3)
N1 C8 1.378(3)
N1 C18 1.445(3)
N2 C8 1.327(3)
N2 C9 1.338(3)
N3 C9 1.367(3)
N3 C13 1.386(3)
N3 C19 1.448(3)
C1 H1 0.9300
C1 C2 1.372(3)
C1 C6 1.388(3)
C2 H2A 0.9300
C2 C3 1.394(4)
C3 H3 0.9300
C3 C4 1.377(4)
C4 H4 0.9300
C4 C5 1.377(3)
C5 C6 1.414(3)
C6 C7 1.444(3)
C7 C8 1.419(3)
C7 C11 1.388(3)
C9 C10 1.420(3)
C10 C11 1.388(3)
C10 C12 1.442(3)
C11 C20 1.499(3)
C12 C13 1.409(3)
C12 C17 1.390(3)
C13 C14 1.387(3)
C14 H14 0.9300
C14 C15 1.373(4)
C15 H15 0.9300
C15 C16 1.391(4)
C16 H16 0.9300
C16 C17 1.370(3)
C17 H17 0.9300
C18 H18A 0.9600
C18 H18B 0.9600
C18 H18C 0.9600
C19 H19A 0.9600
C19 H19B 0.9600
C19 H19C 0.9600
C20 C21 1.461(3)
C21 C22 1.398(3)
C21 C26 1.403(3)
C22 H22 0.9300
C22 C23 1.365(3)
C23 C24 1.387(4)
C24 H24 0.9300
C24 C25 1.370(4)
C25 H25 0.9300
C25 C26 1.386(3)
